data_7720207
loop_
_publ_author_name
'Becker, Jens-Georg'
'Sundaresan, Sriram'
'Hochd&#xf6;rffer, Tim'
'Wolny, Juliusz A.'
'Carrella, Luca M.'
'Sch&#xfc;nemann, Volker'
'Rentschler, Eva'

_publ_section_title
;
 Sub lattice driven spin state ordering and coordination elasticity in
 Fe(II) 1,3,4-thiadiazole complexes.
;
_journal_issue 7
_journal_name_full 'Dalton transactions (Cambridge, England : 2003)'
_journal_page_first 2833
_journal_page_last 2844
_journal_paper_doi 10.1039/d5dt02912k
_journal_volume 55
_journal_year 2026
_chemical_formula_moiety 'C23 H25 B2 Fe N7 S, C2 H3 N, C4 H6 N1.5'
_chemical_formula_sum 'C29 H34 B2 Fe N9.5 S'
_chemical_formula_weight 625.18
_space_group_crystal_system monoclinic
_space_group_IT_number 15
_space_group_name_Hall '-C 2yc'
_space_group_name_H-M_alt 'C 1 2/c 1'
_atom_sites_solution_hydrogens mixed
_audit_creation_date 2024-01-23
_audit_creation_method
;
Olex2 1.5
(compiled 2023.08.24 svn.re1ec1418 for OlexSys, GUI svn.r6817)
;
_audit_update_record
;
2025-08-13 deposited with the CCDC.	2026-01-27 downloaded from the CCDC.
;
_cell_angle_alpha 90
_cell_angle_beta 107.055(2)
_cell_angle_gamma 90
_cell_formula_units_Z 8
_cell_length_a 30.9617(7)
_cell_length_b 12.1406(2)
_cell_length_c 17.1318(4)
_cell_measurement_reflns_used 36202
_cell_measurement_temperature 120
_cell_measurement_theta_max 32.49
_cell_measurement_theta_min 2.08
_cell_volume 6156.5(2)
_computing_cell_refinement
;
X-Area Recipe 1.37.0.0 (STOE, 2021)
;
_computing_data_collection
;
X-Area Pilatus3_SV 1.31.186.0 (STOE, 2022)
;
_computing_data_reduction
;
X-Area Integrate 2.5.3.0 (STOE, 2021)
X-Area LANA 2.7.5.0 (STOE, 2022)
;
_computing_molecular_graphics 'Olex2 1.5 (Dolomanov et al., 2009)'
_computing_publication_material 'Olex2 1.5 (Dolomanov et al., 2009)'
_computing_structure_refinement 'SHELXL 2018/3 (Sheldrick, 2015)'
_computing_structure_solution 'SHELXT 2018/2 (Sheldrick, 2018)'
_diffrn_ambient_temperature 120.00
_diffrn_detector_area_resol_mean 13.33
_diffrn_measured_fraction_theta_full 1.000
_diffrn_measured_fraction_theta_max 0.862
_diffrn_measurement_details
;
 1783 frames, detector distance = 60 mm
;
_diffrn_measurement_device 'Eulerian 4-circle diffractometer'
_diffrn_measurement_device_type 'STOE STADIVARI'
_diffrn_measurement_method 'rotation method, \w scans'
_diffrn_radiation_type MoK\a
_diffrn_radiation_wavelength 0.71073
_diffrn_reflns_av_R_equivalents 0.0399
_diffrn_reflns_av_unetI/netI 0.0237
_diffrn_reflns_Laue_measured_fraction_full 1.000
_diffrn_reflns_Laue_measured_fraction_max 0.862
_diffrn_reflns_limit_h_max 46
_diffrn_reflns_limit_h_min -45
_diffrn_reflns_limit_k_max 18
_diffrn_reflns_limit_k_min -15
_diffrn_reflns_limit_l_max 26
_diffrn_reflns_limit_l_min -24
_diffrn_reflns_number 37958
_diffrn_reflns_point_group_measured_fraction_full 1.000
_diffrn_reflns_point_group_measured_fraction_max 0.862
_diffrn_reflns_theta_full 25.242
_diffrn_reflns_theta_max 32.760
_diffrn_reflns_theta_min 2.081
_exptl_absorpt_coefficient_mu 0.595
_exptl_absorpt_correction_T_max 0.8043
_exptl_absorpt_correction_T_min 0.5755
_exptl_absorpt_correction_type multi-scan
_exptl_absorpt_process_details
;
STOE LANA, absorption correction by scaling of reflection intensities.
J. Koziskova, F. Hahn, J. Richter, J. Kozisek, "Comparison of different
absorption corrections on the model structure of tetrakis(\m~2~-acetato)-
diaqua-di-copper(II)", Acta Chimica Slovaca, vol. 9, no. 2, 2016, pp. 136 - 140.
Afterwards a spherical absorption correction was performed within STOE LANA.
;
_exptl_crystal_colour red
_exptl_crystal_colour_primary red
_exptl_crystal_density_diffrn 1.349
_exptl_crystal_density_method 'not measured'
_exptl_crystal_description block
_exptl_crystal_F_000 2612
_exptl_crystal_size_max 0.65
_exptl_crystal_size_mid 0.387
_exptl_crystal_size_min 0.11
_exptl_crystal_size_rad 0.190
_refine_diff_density_max 0.934
_refine_diff_density_min -0.869
_refine_diff_density_rms 0.099
_refine_ls_extinction_method none
_refine_ls_goodness_of_fit_ref 1.111
_refine_ls_hydrogen_treatment constr
_refine_ls_matrix_type full
_refine_ls_number_parameters 406
_refine_ls_number_reflns 9808
_refine_ls_number_restraints 18
_refine_ls_restrained_S_all 1.114
_refine_ls_R_factor_all 0.0595
_refine_ls_R_factor_gt 0.0573
_refine_ls_shift/su_max 0.001
_refine_ls_shift/su_mean 0.000
_refine_ls_structure_factor_coef Fsqd
_refine_ls_weighting_details 'w=1/[\s^2^(Fo^2^)+(0.0861P)^2^+14.6165P] where P=(Fo^2^+2Fc^2^)/3'
_refine_ls_weighting_scheme calc
_refine_ls_wR_factor_gt 0.1661
_refine_ls_wR_factor_ref 0.1679
_reflns_Friedel_coverage 0.000
_reflns_number_gt 9183
_reflns_number_total 9808
_reflns_threshold_expression 'I > 2\s(I)'
_cod_data_source_file d5dt02912k2.cif
_cod_data_source_block jgb-rf-150-02_3d_CCDC1
_cod_original_formula_sum 'C29 H34 B2 Fe N9.50 S'
_cod_database_code 7720207
_shelx_shelxl_version_number 2018/3
_shelx_space_group_comment
;
The symmetry employed for this shelxl refinement is uniquely defined
by the following loop, which should always be used as a source of
symmetry information in preference to the above space-group names.
They are only intended as comments.
;
_olex2_refinement_description
;
1. Fixed Uiso
 At 1.2 times of:
  All C(H) groups, All C(H,H) groups
 At 1.5 times of:
  All B(H,H,H) groups, All C(H,H,H) groups, All C(H,H,H,H,H,H) groups
2. Uiso/Uaniso restraints and constraints
Uanis(N9) \\sim Ueq, Uanis(C26) \\sim Ueq, Uanis(C27) \\sim Ueq: with sigma of
0.01 and sigma for terminal atoms of 0.02
3. Others
 Fixed Sof: N10(0.5) N10A(0.5) C28(0.5) C28A(0.5) H29A(0.5) H29B(0.5)
 H29C(0.5) H29D(0.5) H29E(0.5) H29F(0.5)
4.a Riding coordinates:
 C29(H29A,H29B,H29C), C29(H29D,H29E,H29F)
4.b Secondary CH2 refined with riding coordinates:
 C9(H9A,H9B), C10(H10A,H10B), C16(H16A,H16B)
4.c Aromatic/amide H refined with riding coordinates:
 C1(H1), C2(H2), C3(H3), C4(H4), C5(H5), C12(H12), C13(H13), C14(H14),
 C15(H15), C18(H18), C19(H19), C20(H20), C21(H21)
4.d Idealised Me refined as rotating group:
 B1(H1A,H1B,H1C), B2(H2A,H2B,H2C), C25(H25A,H25B,H25C), C27(H27A,H27B,H27C)
;
_olex2_submission_special_instructions 'No special instructions were received'

loop_
_space_group_symop_operation_xyz
'x, y, z'
'-x, y, -z+1/2'
'x+1/2, y+1/2, z'
'-x+1/2, y+1/2, -z+1/2'
'-x, -y, -z'
'x, -y, z-1/2'
'-x+1/2, -y+1/2, -z'
'x+1/2, -y+1/2, z-1/2'

loop_
_atom_site_label
_atom_site_type_symbol
_atom_site_fract_x
_atom_site_fract_y
_atom_site_fract_z
_atom_site_U_iso_or_equiv
_atom_site_adp_type
_atom_site_occupancy
_atom_site_site_symmetry_order
_atom_site_calc_flag
_atom_site_refinement_flags_posn
_atom_site_refinement_flags_adp
_atom_site_refinement_flags_occupancy
_atom_site_disorder_assembly
_atom_site_disorder_group
Fe1 Fe 0.31652(2) 0.58325(2) 0.27752(2) 0.01601(8) Uani 1 1 d . . . . .
S1 S 0.44143(2) 0.70802(4) 0.44357(3) 0.02519(12) Uani 1 1 d . . . . .
N1 N 0.41774(5) 0.54646(14) 0.34354(10) 0.0202(3) Uani 1 1 d . . . . .
N2 N 0.37880(5) 0.59859(13) 0.34650(9) 0.0176(3) Uani 1 1 d . . . . .
N3 N 0.30462(5) 0.71199(12) 0.34175(9) 0.0177(3) Uani 1 1 d . . . . .
N4 N 0.33106(5) 0.70087(14) 0.20923(10) 0.0207(3) Uani 1 1 d . . . . .
N5 N 0.29900(5) 0.49791(12) 0.36262(9) 0.0168(3) Uani 1 1 d . . . . .
N6 N 0.25419(6) 0.58172(13) 0.20755(10) 0.0201(3) Uani 1 1 d . . . . .
N7 N 0.32901(5) 0.45654(14) 0.21805(10) 0.0210(3) Uani 1 1 d . . . . .
C1 C 0.50867(7) 0.4708(2) 0.35713(14) 0.0310(4) Uani 1 1 d . . . . .
H1 H 0.484511 0.436451 0.317143 0.037 Uiso 1 1 calc R U . . .
C2 C 0.55307(8) 0.4355(2) 0.36902(16) 0.0365(5) Uani 1 1 d . . . . .
H2 H 0.559195 0.376994 0.336994 0.044 Uiso 1 1 calc R U . . .
C3 C 0.58827(7) 0.4859(3) 0.42767(16) 0.0378(6) Uani 1 1 d . . . . .
H3 H 0.618439 0.461712 0.435616 0.045 Uiso 1 1 calc R U . . .
C4 C 0.57970(8) 0.5705(2) 0.47423(16) 0.0354(5) Uani 1 1 d . . . . .
H4 H 0.603987 0.604228 0.514354 0.042 Uiso 1 1 calc R U . . .
C5 C 0.53552(7) 0.6074(2) 0.46304(14) 0.0302(4) Uani 1 1 d . . . . .
H5 H 0.529695 0.666222 0.495092 0.036 Uiso 1 1 calc R U . . .
C6 C 0.50007(6) 0.55677(19) 0.40426(12) 0.0250(4) Uani 1 1 d . . . . .
C7 C 0.45348(6) 0.59423(16) 0.39220(12) 0.0212(3) Uani 1 1 d . . . . .
C8 C 0.38595(6) 0.68264(15) 0.39627(11) 0.0192(3) Uani 1 1 d . . . . .
C9 C 0.34683(6) 0.74653(16) 0.40628(11) 0.0212(3) Uani 1 1 d . . . . .
H9A H 0.352101 0.826296 0.401247 0.025 Uiso 1 1 calc R U . . .
H9B H 0.343396 0.732834 0.461115 0.025 Uiso 1 1 calc R U . . .
C10 C 0.28831(7) 0.80205(15) 0.28147(12) 0.0228(3) Uani 1 1 d . . . . .
H10A H 0.291146 0.873862 0.309911 0.027 Uiso 1 1 calc R U . . .
H10B H 0.256118 0.790282 0.251155 0.027 Uiso 1 1 calc R U . . .
C11 C 0.31639(7) 0.80181(16) 0.22356(12) 0.0236(4) Uani 1 1 d . . . . .
C12 C 0.32624(9) 0.89616(19) 0.18686(14) 0.0324(5) Uani 1 1 d . . . . .
H12 H 0.315807 0.966121 0.198419 0.039 Uiso 1 1 calc R U . . .
C13 C 0.35177(10) 0.8862(2) 0.13263(15) 0.0389(6) Uani 1 1 d . . . . .
H13 H 0.358436 0.949306 0.105498 0.047 Uiso 1 1 calc R U . . .
C14 C 0.36732(9) 0.7840(2) 0.11856(14) 0.0361(5) Uani 1 1 d . . . . .
H14 H 0.385078 0.776067 0.082125 0.043 Uiso 1 1 calc R U . . .
C15 C 0.35675(7) 0.6928(2) 0.15825(12) 0.0280(4) Uani 1 1 d . . . . .
H15 H 0.367958 0.622568 0.149167 0.034 Uiso 1 1 calc R U . . .
C16 C 0.26958(6) 0.67703(16) 0.37978(12) 0.0220(3) Uani 1 1 d . . . . .
H16A H 0.239246 0.683189 0.339762 0.026 Uiso 1 1 calc R U . . .
H16B H 0.270482 0.724952 0.426990 0.026 Uiso 1 1 calc R U . . .
C17 C 0.27865(6) 0.55969(16) 0.40744(11) 0.0197(3) Uani 1 1 d . . . . .
C18 C 0.26588(7) 0.51679(18) 0.47234(12) 0.0251(4) Uani 1 1 d . . . . .
H18 H 0.252210 0.562551 0.503370 0.030 Uiso 1 1 calc R U . . .
C19 C 0.27338(8) 0.40600(18) 0.49126(13) 0.0261(4) Uani 1 1 d . . . . .
H19 H 0.264571 0.374376 0.534972 0.031 Uiso 1 1 calc R U . . .
C20 C 0.29393(7) 0.34236(16) 0.44531(12) 0.0240(4) Uani 1 1 d . . . . .
H20 H 0.299384 0.266265 0.457032 0.029 Uiso 1 1 calc R U . . .
C21 C 0.30648(6) 0.39097(15) 0.38186(11) 0.0188(3) Uani 1 1 d . . . . .
H21 H 0.320875 0.346993 0.350961 0.023 Uiso 1 1 calc R U . . .
C22 C 0.21818(7) 0.57601(15) 0.16310(12) 0.0206(3) Uani 1 1 d . . . . .
C23 C 0.33364(6) 0.37928(17) 0.18246(12) 0.0215(3) Uani 1 1 d . . . . .
B1 B 0.16922(8) 0.5612(2) 0.10117(15) 0.0278(4) Uani 1 1 d . . . . .
H1A H 0.171978 0.515745 0.041285 0.042 Uiso 1 1 calc R U . . .
H1B H 0.152268 0.649247 0.083358 0.042 Uiso 1 1 calc R U . . .
H1C H 0.146660 0.507628 0.132373 0.042 Uiso 1 1 calc R U . . .
B2 B 0.33878(8) 0.2716(2) 0.13270(15) 0.0256(4) Uani 1 1 d . . . . .
H2A H 0.331808 0.192108 0.167816 0.038 Uiso 1 1 calc R U . . .
H2B H 0.376067 0.267392 0.126666 0.038 Uiso 1 1 calc R U . . .
H2C H 0.312292 0.274939 0.066444 0.038 Uiso 1 1 calc R U . . .
N8 N 0.53377(14) 0.8755(3) 0.4764(3) 0.0810(12) Uani 1 1 d . . . . .
C24 C 0.54313(11) 0.9548(3) 0.4512(2) 0.0488(7) Uani 1 1 d . . . . .
C25 C 0.55495(15) 1.0550(3) 0.4175(3) 0.0600(9) Uani 1 1 d . . . . .
H25A H 0.551044 1.044865 0.359075 0.090 Uiso 1 1 calc R U . . .
H25B H 0.586524 1.073532 0.445374 0.090 Uiso 1 1 calc R U . . .
H25C H 0.535339 1.114858 0.425111 0.090 Uiso 1 1 calc R U . . .
N9 N 0.500000 0.7647(5) 0.250000 0.0911(18) Uani 1 2 d S TU P . .
C26 C 0.5267(3) 0.8470(8) 0.2332(5) 0.127(2) Uani 1 1 d . U . . .
C27 C 0.5518(4) 0.9235(9) 0.2131(7) 0.172(5) Uani 1 1 d . U . . .
H27A H 0.532732 0.986180 0.188394 0.258 Uiso 1 1 calc R U . . .
H27B H 0.566162 0.893101 0.173881 0.258 Uiso 1 1 calc R U . . .
H27C H 0.575160 0.948101 0.262108 0.258 Uiso 1 1 calc R U . . .
N10 N 0.5125(2) 0.7788(5) 0.7360(5) 0.0642(16) Uani 0.5 1 d . . P A 1
N10A N 0.5619(4) 1.0034(12) 0.7098(9) 0.116(4) Uani 0.5 1 d . . P B 2
C28 C 0.5410(2) 0.7961(6) 0.7105(4) 0.0510(14) Uani 0.5 1 d . . P A 1
C28A C 0.5668(3) 0.9217(9) 0.6952(5) 0.065(2) Uani 0.5 1 d . . P B 2
C29 C 0.57606(14) 0.8161(5) 0.6773(2) 0.0737(13) Uani 1 1 d . . . . .
H29A H 0.604239 0.786189 0.713433 0.111 Uiso 0.5 1 d R U P A 1
H29B H 0.579289 0.895700 0.671123 0.111 Uiso 0.5 1 d R U P A 1
H29C H 0.569379 0.780609 0.623653 0.111 Uiso 0.5 1 d R U P A 1
H29D H 0.573499 0.810530 0.618993 0.111 Uiso 0.5 1 d R U P A 2
H29E H 0.554509 0.765590 0.690393 0.111 Uiso 0.5 1 d R U P A 2
H29F H 0.606819 0.796619 0.709563 0.111 Uiso 0.5 1 d R U P A 2

loop_
_atom_site_aniso_label
_atom_site_aniso_U_11
_atom_site_aniso_U_22
_atom_site_aniso_U_33
_atom_site_aniso_U_23
_atom_site_aniso_U_13
_atom_site_aniso_U_12
Fe1 0.01414(13) 0.01605(13) 0.01820(13) 0.00056(8) 0.00528(9) 0.00145(8)
S1 0.0175(2) 0.0282(2) 0.0282(2) -0.00701(17) 0.00408(17) -0.00169(16)
N1 0.0160(6) 0.0228(7) 0.0222(7) 0.0004(6) 0.0062(5) 0.0031(6)
N2 0.0160(6) 0.0180(6) 0.0193(6) -0.0004(5) 0.0062(5) 0.0030(5)
N3 0.0156(6) 0.0155(6) 0.0221(7) 0.0007(5) 0.0057(5) 0.0032(5)
N4 0.0189(7) 0.0225(7) 0.0189(6) 0.0014(5) 0.0026(5) -0.0033(6)
N5 0.0153(6) 0.0159(6) 0.0193(6) -0.0001(5) 0.0055(5) 0.0009(5)
N6 0.0217(7) 0.0163(6) 0.0235(7) 0.0020(5) 0.0084(6) 0.0004(5)
N7 0.0179(7) 0.0252(7) 0.0205(7) -0.0002(6) 0.0064(5) 0.0005(6)
C1 0.0222(9) 0.0421(12) 0.0285(9) 0.0011(9) 0.0069(7) 0.0094(8)
C2 0.0249(10) 0.0502(14) 0.0369(11) 0.0050(10) 0.0127(9) 0.0145(10)
C3 0.0176(9) 0.0577(16) 0.0398(12) 0.0159(11) 0.0112(8) 0.0108(9)
C4 0.0169(9) 0.0513(14) 0.0361(11) 0.0077(10) 0.0047(8) -0.0011(9)
C5 0.0186(9) 0.0382(11) 0.0322(10) 0.0017(9) 0.0052(7) -0.0006(8)
C6 0.0156(8) 0.0350(10) 0.0237(8) 0.0036(7) 0.0047(6) 0.0039(7)
C7 0.0175(8) 0.0250(8) 0.0212(8) 0.0003(6) 0.0057(6) 0.0017(6)
C8 0.0169(7) 0.0202(7) 0.0198(7) -0.0003(6) 0.0045(6) 0.0005(6)
C9 0.0199(8) 0.0209(8) 0.0220(8) -0.0033(6) 0.0047(6) 0.0022(6)
C10 0.0225(8) 0.0160(7) 0.0285(9) 0.0031(6) 0.0052(7) 0.0047(6)
C11 0.0239(8) 0.0212(8) 0.0219(8) 0.0032(6) 0.0009(6) -0.0017(7)
C12 0.0377(12) 0.0261(9) 0.0277(10) 0.0075(8) 0.0006(8) -0.0062(8)
C13 0.0487(14) 0.0372(12) 0.0286(10) 0.0079(9) 0.0078(10) -0.0181(11)
C14 0.0414(12) 0.0448(13) 0.0238(9) 0.0005(9) 0.0121(9) -0.0162(10)
C15 0.0273(9) 0.0356(11) 0.0218(8) -0.0014(7) 0.0081(7) -0.0080(8)
C16 0.0202(8) 0.0192(8) 0.0301(9) -0.0004(7) 0.0126(7) 0.0038(6)
C17 0.0177(7) 0.0199(7) 0.0235(8) -0.0021(6) 0.0089(6) 0.0002(6)
C18 0.0267(9) 0.0260(9) 0.0269(9) -0.0030(7) 0.0145(7) -0.0034(7)
C19 0.0283(9) 0.0270(9) 0.0258(9) 0.0016(7) 0.0126(8) -0.0048(7)
C20 0.0242(8) 0.0201(8) 0.0262(8) 0.0024(7) 0.0051(7) -0.0023(7)
C21 0.0169(7) 0.0167(7) 0.0218(7) -0.0006(6) 0.0040(6) 0.0007(6)
C22 0.0217(8) 0.0170(7) 0.0241(8) 0.0041(6) 0.0082(7) -0.0002(6)
C23 0.0178(7) 0.0249(8) 0.0229(8) 0.0007(7) 0.0077(6) -0.0015(6)
B1 0.0206(9) 0.0295(11) 0.0294(10) 0.0069(9) 0.0011(8) -0.0032(8)
B2 0.0220(9) 0.0244(10) 0.0345(11) -0.0084(8) 0.0147(8) -0.0027(8)
N8 0.074(2) 0.058(2) 0.089(3) 0.0100(19) -0.0104(19) -0.0104(18)
C24 0.0404(14) 0.0383(14) 0.0595(17) -0.0119(13) 0.0021(12) 0.0038(11)
C25 0.070(2) 0.0397(15) 0.073(2) -0.0139(15) 0.0247(19) -0.0013(15)
N9 0.130(5) 0.061(3) 0.091(4) 0.000 0.045(4) 0.000
C26 0.136(6) 0.137(6) 0.097(4) 0.001(4) 0.020(4) 0.010(5)
C27 0.154(9) 0.166(10) 0.141(8) 0.024(8) -0.043(6) -0.026(7)
N10 0.056(4) 0.048(3) 0.096(5) 0.000(3) 0.034(3) 0.000(3)
N10A 0.074(6) 0.115(10) 0.132(10) -0.042(9) -0.010(6) -0.002(6)
C28 0.041(3) 0.049(3) 0.064(4) 0.002(3) 0.015(3) 0.005(2)
C28A 0.041(3) 0.090(6) 0.062(4) -0.025(4) 0.013(3) -0.008(4)
C29 0.0494(19) 0.118(4) 0.0522(19) 0.013(2) 0.0123(15) 0.001(2)

loop_
_atom_type_symbol
_atom_type_description
_atom_type_scat_dispersion_real
_atom_type_scat_dispersion_imag
_atom_type_scat_source
C C 0.0033 0.0016 'International Tables Vol C Tables 4.2.6.8 and 6.1.1.4'
H H 0.0000 0.0000 'International Tables Vol C Tables 4.2.6.8 and 6.1.1.4'
B B 0.0013 0.0007 'International Tables Vol C Tables 4.2.6.8 and 6.1.1.4'
Fe Fe 0.3463 0.8444 'International Tables Vol C Tables 4.2.6.8 and 6.1.1.4'
N N 0.0061 0.0033 'International Tables Vol C Tables 4.2.6.8 and 6.1.1.4'
S S 0.1246 0.1234 'International Tables Vol C Tables 4.2.6.8 and 6.1.1.4'

loop_
_geom_angle_atom_site_label_1
_geom_angle_atom_site_label_2
_geom_angle_atom_site_label_3
_geom_angle
_geom_angle_site_symmetry_1
_geom_angle_site_symmetry_3
_geom_angle_publ_flag
N2 Fe1 N3 84.34(6) . . ?
N2 Fe1 N4 86.19(7) . . ?
N2 Fe1 N5 92.26(6) . . ?
N4 Fe1 N3 82.67(7) . . ?
N4 Fe1 N5 165.22(7) . . ?
N5 Fe1 N3 82.55(6) . . ?
N6 Fe1 N2 175.05(7) . . ?
N6 Fe1 N3 92.10(6) . . ?
N6 Fe1 N4 89.95(7) . . ?
N6 Fe1 N5 90.69(6) . . ?
N7 Fe1 N2 94.58(7) . . ?
N7 Fe1 N3 178.43(7) . . ?
N7 Fe1 N4 98.41(7) . . ?
N7 Fe1 N5 96.36(6) . . ?
N7 Fe1 N6 89.05(7) . . ?
C8 S1 C7 87.22(9) . . ?
C7 N1 N2 111.03(16) . . ?
N1 N2 Fe1 130.87(12) . . ?
C8 N2 Fe1 114.69(12) . . ?
C8 N2 N1 113.64(15) . . ?
C9 N3 Fe1 111.14(11) . . ?
C10 N3 Fe1 105.75(11) . . ?
C10 N3 C9 110.52(14) . . ?
C16 N3 Fe1 107.09(11) . . ?
C16 N3 C9 110.32(15) . . ?
C16 N3 C10 111.88(14) . . ?
C11 N4 Fe1 113.52(13) . . ?
C15 N4 Fe1 127.63(15) . . ?
C15 N4 C11 118.51(18) . . ?
C17 N5 Fe1 113.54(12) . . ?
C21 N5 Fe1 128.24(13) . . ?
C21 N5 C17 118.16(16) . . ?
C22 N6 Fe1 175.66(17) . . ?
C23 N7 Fe1 175.60(16) . . ?
C2 C1 H1 120.2 . . ?
C6 C1 H1 120.2 . . ?
C6 C1 C2 119.5(2) . . ?
C1 C2 H2 120.0 . . ?
C3 C2 C1 120.0(2) . . ?
C3 C2 H2 120.0 . . ?
C2 C3 H3 119.8 . . ?
C4 C3 C2 120.4(2) . . ?
C4 C3 H3 119.8 . . ?
C3 C4 H4 119.7 . . ?
C3 C4 C5 120.5(2) . . ?
C5 C4 H4 119.7 . . ?
C4 C5 H5 120.4 . . ?
C6 C5 C4 119.2(2) . . ?
C6 C5 H5 120.4 . . ?
C1 C6 C5 120.3(2) . . ?
C1 C6 C7 119.85(19) . . ?
C5 C6 C7 119.8(2) . . ?
N1 C7 S1 114.07(14) . . ?
N1 C7 C6 124.36(18) . . ?
C6 C7 S1 121.57(15) . . ?
N2 C8 S1 114.01(14) . . ?
N2 C8 C9 119.60(16) . . ?
C9 C8 S1 126.38(14) . . ?
N3 C9 H9A 109.8 . . ?
N3 C9 H9B 109.8 . . ?
C8 C9 N3 109.33(14) . . ?
C8 C9 H9A 109.8 . . ?
C8 C9 H9B 109.8 . . ?
H9A C9 H9B 108.3 . . ?
N3 C10 H10A 110.0 . . ?
N3 C10 H10B 110.0 . . ?
N3 C10 C11 108.28(15) . . ?
H10A C10 H10B 108.4 . . ?
C11 C10 H10A 110.0 . . ?
C11 C10 H10B 110.0 . . ?
N4 C11 C10 114.36(17) . . ?
N4 C11 C12 122.5(2) . . ?
C12 C11 C10 123.2(2) . . ?
C11 C12 H12 120.8 . . ?
C11 C12 C13 118.4(2) . . ?
C13 C12 H12 120.8 . . ?
C12 C13 H13 120.3 . . ?
C14 C13 C12 119.5(2) . . ?
C14 C13 H13 120.3 . . ?
C13 C14 H14 120.4 . . ?
C13 C14 C15 119.2(2) . . ?
C15 C14 H14 120.4 . . ?
N4 C15 C14 121.9(2) . . ?
N4 C15 H15 119.1 . . ?
C14 C15 H15 119.1 . . ?
N3 C16 H16A 110.0 . . ?
N3 C16 H16B 110.0 . . ?
N3 C16 C17 108.49(14) . . ?
H16A C16 H16B 108.4 . . ?
C17 C16 H16A 110.0 . . ?
C17 C16 H16B 110.0 . . ?
N5 C17 C16 114.95(16) . . ?
N5 C17 C18 122.43(18) . . ?
C18 C17 C16 122.59(17) . . ?
C17 C18 H18 120.5 . . ?
C17 C18 C19 118.96(19) . . ?
C19 C18 H18 120.5 . . ?
C18 C19 H19 120.6 . . ?
C20 C19 C18 118.80(18) . . ?
C20 C19 H19 120.6 . . ?
C19 C20 H20 120.4 . . ?
C19 C20 C21 119.26(18) . . ?
C21 C20 H20 120.4 . . ?
N5 C21 C20 122.37(17) . . ?
N5 C21 H21 118.8 . . ?
C20 C21 H21 118.8 . . ?
N6 C22 B1 176.8(2) . . ?
N7 C23 B2 178.62(19) . . ?
C22 B1 H1A 109.5 . . ?
C22 B1 H1B 109.5 . . ?
C22 B1 H1C 109.5 . . ?
H1A B1 H1B 109.5 . . ?
H1A B1 H1C 109.5 . . ?
H1B B1 H1C 109.5 . . ?
C23 B2 H2A 109.5 . . ?
C23 B2 H2B 109.5 . . ?
C23 B2 H2C 109.5 . . ?
H2A B2 H2B 109.5 . . ?
H2A B2 H2C 109.5 . . ?
H2B B2 H2C 109.5 . . ?
N8 C24 C25 178.9(4) . . ?
C24 C25 H25A 109.5 . . ?
C24 C25 H25B 109.5 . . ?
C24 C25 H25C 109.5 . . ?
H25A C25 H25B 109.5 . . ?
H25A C25 H25C 109.5 . . ?
H25B C25 H25C 109.5 . . ?
C26 N9 C26 87.3(8) . 2_655 ?
N9 C26 C26 46.3(4) . 2_655 ?
C27 C26 N9 176.9(9) . . ?
C27 C26 C26 135.1(7) . 2_655 ?
C26 C27 H27A 109.5 . . ?
C26 C27 H27B 109.5 . . ?
C26 C27 H27C 109.5 . . ?
H27A C27 H27B 109.5 . . ?
H27A C27 H27C 109.5 . . ?
H27B C27 H27C 109.5 . . ?
N10 N10 C28 168.3(7) 2_656 . ?
C27 N10A H27A 65(4) 6_576 6_576 ?
C27 N10A C28A 167.5(17) 6_576 . ?
N10 C28 C29 178.6(9) . . ?
C27 C28A H27A 29(3) 6_576 6_576 ?
N10A C28A C29 176.3(10) . . ?
C29 C28A C27 176.2(8) . 6_576 ?
C29 C28A H27A 149(3) . 6_576 ?
C28 C29 H29A 109.5 . . ?
C28 C29 H29B 109.5 . . ?
C28 C29 H29C 109.4 . . ?
C28A C29 H29D 109.5 . . ?
C28A C29 H29E 109.5 . . ?
C28A C29 H29F 109.5 . . ?
H29A C29 H29B 109.5 . . ?
H29A C29 H29C 109.5 . . ?
H29B C29 H29C 109.5 . . ?
H29D C29 H29E 109.5 . . ?
H29D C29 H29F 109.5 . . ?
H29E C29 H29F 109.5 . . ?

loop_
_geom_bond_atom_site_label_1
_geom_bond_atom_site_label_2
_geom_bond_distance
_geom_bond_site_symmetry_2
_geom_bond_publ_flag
Fe1 N2 1.9526(16) . ?
Fe1 N3 2.0068(15) . ?
Fe1 N4 1.9799(16) . ?
Fe1 N5 1.9894(15) . ?
Fe1 N6 1.9506(17) . ?
Fe1 N7 1.9455(17) . ?
S1 C7 1.736(2) . ?
S1 C8 1.6988(18) . ?
N1 N2 1.376(2) . ?
N1 C7 1.309(2) . ?
N2 C8 1.306(2) . ?
N3 C9 1.503(2) . ?
N3 C10 1.487(2) . ?
N3 C16 1.482(2) . ?
N4 C11 1.354(3) . ?
N4 C15 1.346(3) . ?
N5 C17 1.354(2) . ?
N5 C21 1.343(2) . ?
N6 C22 1.153(3) . ?
N7 C23 1.150(3) . ?
C1 H1 0.9500 . ?
C1 C2 1.397(3) . ?
C1 C6 1.392(3) . ?
C2 H2 0.9500 . ?
C2 C3 1.389(4) . ?
C3 H3 0.9500 . ?
C3 C4 1.373(4) . ?
C4 H4 0.9500 . ?
C4 C5 1.398(3) . ?
C5 H5 0.9500 . ?
C5 C6 1.396(3) . ?
C6 C7 1.468(3) . ?
C8 C9 1.490(3) . ?
C9 H9A 0.9900 . ?
C9 H9B 0.9900 . ?
C10 H10A 0.9900 . ?
C10 H10B 0.9900 . ?
C10 C11 1.499(3) . ?
C11 C12 1.383(3) . ?
C12 H12 0.9500 . ?
C12 C13 1.391(4) . ?
C13 H13 0.9500 . ?
C13 C14 1.377(4) . ?
C14 H14 0.9500 . ?
C14 C15 1.388(3) . ?
C15 H15 0.9500 . ?
C16 H16A 0.9900 . ?
C16 H16B 0.9900 . ?
C16 C17 1.501(3) . ?
C17 C18 1.386(3) . ?
C18 H18 0.9500 . ?
C18 C19 1.387(3) . ?
C19 H19 0.9500 . ?
C19 C20 1.384(3) . ?
C20 H20 0.9500 . ?
C20 C21 1.389(3) . ?
C21 H21 0.9500 . ?
C22 B1 1.585(3) . ?
C23 B2 1.594(3) . ?
B1 H1A 1.1901 . ?
B1 H1B 1.1901 . ?
B1 H1C 1.1901 . ?
B2 H2A 1.1901 . ?
B2 H2B 1.1901 . ?
B2 H2C 1.1901 . ?
N8 C24 1.127(5) . ?
C24 C25 1.439(5) . ?
C25 H25A 0.9800 . ?
C25 H25B 0.9800 . ?
C25 H25C 0.9800 . ?
N9 C26 1.380(10) 2_655 ?
N9 C26 1.380(10) . ?
C26 C26 1.906(18) 2_655 ?
C26 C27 1.320(13) . ?
C27 H27A 0.9800 . ?
C27 H27B 0.9800 . ?
C27 H27C 0.9800 . ?
N10 N10 1.025(12) 2_656 ?
N10 C28 1.112(9) . ?
N10A C28A 1.045(14) . ?
C28 C29 1.387(8) . ?
C28A C29 1.368(11) . ?
C29 H29A 0.9800 . ?
C29 H29B 0.9800 . ?
C29 H29C 0.9801 . ?
C29 H29D 0.9802 . ?
C29 H29E 0.9800 . ?
C29 H29F 0.9800 . ?

loop_
_geom_torsion_atom_site_label_1
_geom_torsion_atom_site_label_2
_geom_torsion_atom_site_label_3
_geom_torsion_atom_site_label_4
_geom_torsion
_geom_torsion_site_symmetry_1
_geom_torsion_site_symmetry_2
_geom_torsion_site_symmetry_3
_geom_torsion_site_symmetry_4
_geom_torsion_publ_flag
Fe1 N2 C8 S1 -169.84(9) . . . . ?
Fe1 N2 C8 C9 9.6(2) . . . . ?
Fe1 N3 C9 C8 6.65(18) . . . . ?
Fe1 N3 C10 C11 -41.44(17) . . . . ?
Fe1 N3 C16 C17 38.80(17) . . . . ?
Fe1 N4 C11 C10 -5.9(2) . . . . ?
Fe1 N4 C11 C12 174.81(16) . . . . ?
Fe1 N4 C15 C14 -174.73(16) . . . . ?
Fe1 N5 C17 C16 5.2(2) . . . . ?
Fe1 N5 C17 C18 -176.77(15) . . . . ?
Fe1 N5 C21 C20 177.35(14) . . . . ?
S1 C8 C9 N3 168.59(13) . . . . ?
N1 N2 C8 S1 1.0(2) . . . . ?
N1 N2 C8 C9 -179.49(16) . . . . ?
N2 N1 C7 S1 -1.0(2) . . . . ?
N2 N1 C7 C6 178.58(18) . . . . ?
N2 C8 C9 N3 -10.8(2) . . . . ?
N3 C10 C11 N4 32.1(2) . . . . ?
N3 C10 C11 C12 -148.54(19) . . . . ?
N3 C16 C17 N5 -29.7(2) . . . . ?
N3 C16 C17 C18 152.26(18) . . . . ?
N4 C11 C12 C13 0.7(3) . . . . ?
N5 C17 C18 C19 -1.3(3) . . . . ?
C1 C2 C3 C4 0.0(4) . . . . ?
C1 C6 C7 S1 -174.77(17) . . . . ?
C1 C6 C7 N1 5.7(3) . . . . ?
C2 C1 C6 C5 0.0(3) . . . . ?
C2 C1 C6 C7 -179.9(2) . . . . ?
C2 C3 C4 C5 -0.3(4) . . . . ?
C3 C4 C5 C6 0.4(4) . . . . ?
C4 C5 C6 C1 -0.2(3) . . . . ?
C4 C5 C6 C7 179.6(2) . . . . ?
C5 C6 C7 S1 5.4(3) . . . . ?
C5 C6 C7 N1 -174.2(2) . . . . ?
C6 C1 C2 C3 0.1(4) . . . . ?
C7 S1 C8 N2 -1.29(15) . . . . ?
C7 S1 C8 C9 179.27(17) . . . . ?
C7 N1 N2 Fe1 169.00(14) . . . . ?
C7 N1 N2 C8 0.0(2) . . . . ?
C8 S1 C7 N1 1.30(16) . . . . ?
C8 S1 C7 C6 -178.29(17) . . . . ?
C9 N3 C10 C11 78.95(18) . . . . ?
C9 N3 C16 C17 -82.29(18) . . . . ?
C10 N3 C9 C8 -110.45(17) . . . . ?
C10 N3 C16 C17 154.24(15) . . . . ?
C10 C11 C12 C13 -178.6(2) . . . . ?
C11 N4 C15 C14 -1.9(3) . . . . ?
C11 C12 C13 C14 -1.5(4) . . . . ?
C12 C13 C14 C15 0.7(4) . . . . ?
C13 C14 C15 N4 1.1(3) . . . . ?
C15 N4 C11 C10 -179.66(17) . . . . ?
C15 N4 C11 C12 1.0(3) . . . . ?
C16 N3 C9 C8 125.29(16) . . . . ?
C16 N3 C10 C11 -157.69(16) . . . . ?
C16 C17 C18 C19 176.61(19) . . . . ?
C17 N5 C21 C20 0.3(3) . . . . ?
C17 C18 C19 C20 0.8(3) . . . . ?
C18 C19 C20 C21 0.1(3) . . . . ?
C19 C20 C21 N5 -0.7(3) . . . . ?
C21 N5 C17 C16 -177.35(16) . . . . ?
C21 N5 C17 C18 0.7(3) . . . . ?
